data_7234824
loop_
_publ_author_name
'Jianghong Tan'
'Bo Wang'
'Zhi Huang'
'Xialei Lv'
'Wei Yi'
'Shaoqing Zhuang'
'Lei Wang'

_publ_section_title
;
 Design, synthesis, characterization and application of a novel
 electron-deficient moiety 1,5-diazacarbazole in high triplet energy host
 materials
;
_journal_name_full 'Journal of Materials Chemistry C'
_journal_page_first 5222
_journal_page_last 5230
_journal_paper_doi 10.1039/C6TC01266C
_journal_volume 4
_journal_year 2016
_chemical_formula_sum 'C32 H21 N6 O0.5'
_chemical_formula_weight 497.55
_space_group_IT_number 82
_space_group_name_Hall 'I -4'
_space_group_name_H-M_alt 'I -4'
_symmetry_cell_setting tetragonal
_symmetry_space_group_name_H-M 'I -4'
_atom_sites_solution_hydrogens geom
_atom_sites_solution_primary direct
_atom_sites_solution_secondary difmap
_cell_angle_alpha 90.00
_cell_angle_beta 90.00
_cell_angle_gamma 90.00
_cell_formula_units_Z 4
_cell_length_a 18.517(3)
_cell_length_b 18.517(3)
_cell_length_c 7.2125(14)
_cell_measurement_temperature 153(2)
_cell_volume 2473.0(7)
_computing_structure_refinement 'SHELXL-97 (Sheldrick, 1997)'
_computing_structure_solution 'SHELXS-97 (Sheldrick, 1990)'
_diffrn_ambient_temperature 153(2)
_diffrn_measured_fraction_theta_full 0.995
_diffrn_measured_fraction_theta_max 0.995
_diffrn_measurement_device_type 'Bruker Smart CCD'
_diffrn_measurement_method 'phi and omega scans'
_diffrn_radiation_monochromator graphite
_diffrn_radiation_source 'fine-focus sealed tube'
_diffrn_radiation_type MoK\a
_diffrn_radiation_wavelength 0.71073
_diffrn_reflns_av_R_equivalents 0.0565
_diffrn_reflns_av_sigmaI/netI 0.0594
_diffrn_reflns_limit_h_max 24
_diffrn_reflns_limit_h_min -22
_diffrn_reflns_limit_k_max 24
_diffrn_reflns_limit_k_min -24
_diffrn_reflns_limit_l_max 9
_diffrn_reflns_limit_l_min -9
_diffrn_reflns_number 10515
_diffrn_reflns_theta_full 28.29
_diffrn_reflns_theta_max 28.29
_diffrn_reflns_theta_min 3.03
_exptl_absorpt_coefficient_mu 0.083
_exptl_crystal_colour colorless
_exptl_crystal_density_diffrn 1.336
_exptl_crystal_density_method 'not measured'
_exptl_crystal_description block
_exptl_crystal_F_000 1036
_exptl_crystal_size_max 0.21
_exptl_crystal_size_mid 0.16
_exptl_crystal_size_min 0.14
_refine_diff_density_max 0.252
_refine_diff_density_min -0.197
_refine_diff_density_rms 0.041
_refine_ls_abs_structure_details 'Flack H D (1983), Acta Cryst. A39, 876-881'
_refine_ls_abs_structure_Flack 3(4)
_refine_ls_extinction_method none
_refine_ls_goodness_of_fit_ref 1.020
_refine_ls_hydrogen_treatment mixed
_refine_ls_matrix_type full
_refine_ls_number_parameters 174
_refine_ls_number_reflns 3062
_refine_ls_number_restraints 0
_refine_ls_restrained_S_all 1.020
_refine_ls_R_factor_all 0.0772
_refine_ls_R_factor_gt 0.0542
_refine_ls_shift/su_max 0.000
_refine_ls_shift/su_mean 0.000
_refine_ls_structure_factor_coef Fsqd
_refine_ls_weighting_details 'calc w=1/[\s^2^(Fo^2^)+(0.0742P)^2^+0.6468P] where P=(Fo^2^+2Fc^2^)/3'
_refine_ls_weighting_scheme calc
_refine_ls_wR_factor_gt 0.1309
_refine_ls_wR_factor_ref 0.1420
_reflns_number_gt 2349
_reflns_number_total 3062
_reflns_threshold_expression >2sigma(I)
_cod_data_source_file J-Mater-Chem-C-2016-4-5222.cif
_cod_data_source_block NCzBPhNCz.0.5H2O
_cod_original_cell_volume 2473.1(7)
_cod_original_sg_symbol_H-M I-4
_cod_original_formula_sum 'C32 H21 N6 O0.50'
_cod_database_code 7234824

loop_
_symmetry_equiv_pos_as_xyz
'x, y, z'
'-x, -y, z'
'y, -x, -z'
'-y, x, -z'
'x+1/2, y+1/2, z+1/2'
'-x+1/2, -y+1/2, z+1/2'
'y+1/2, -x+1/2, -z+1/2'
'-y+1/2, x+1/2, -z+1/2'

loop_
_atom_site_label
_atom_site_type_symbol
_atom_site_fract_x
_atom_site_fract_y
_atom_site_fract_z
_atom_site_U_iso_or_equiv
_atom_site_adp_type
_atom_site_occupancy
_atom_site_symmetry_multiplicity
_atom_site_calc_flag
_atom_site_refinement_flags
_atom_site_disorder_assembly
_atom_site_disorder_group
C1 C 0.37349(15) -0.04813(15) 0.1722(4) 0.0507(7) Uani 1 1 d . . .
H1A H 0.4128 -0.0788 0.1877 0.061 Uiso 1 1 calc R . .
C2 C 0.31859(15) -0.05027(14) 0.2997(5) 0.0514(7) Uani 1 1 d . . .
H2A H 0.3221 -0.0821 0.3991 0.062 Uiso 1 1 calc R . .
C3 C 0.25892(13) -0.00720(14) 0.2856(4) 0.0432(6) Uani 1 1 d . . .
H3A H 0.2220 -0.0086 0.3729 0.052 Uiso 1 1 calc R . .
C4 C 0.25646(12) 0.03854(13) 0.1342(3) 0.0344(5) Uani 1 1 d . . .
C5 C 0.31299(12) 0.04171(13) 0.0061(4) 0.0372(5) Uani 1 1 d . . .
C6 C 0.29364(12) 0.09479(13) -0.1297(3) 0.0362(5) Uani 1 1 d . . .
C7 C 0.32474(14) 0.11882(14) -0.2937(4) 0.0465(6) Uani 1 1 d . . .
H7A H 0.3693 0.1013 -0.3324 0.056 Uiso 1 1 calc R . .
C8 C 0.28835(17) 0.16867(17) -0.3967(4) 0.0590(8) Uani 1 1 d . . .
H8A H 0.3087 0.1858 -0.5061 0.071 Uiso 1 1 calc R . .
C9 C 0.22119(17) 0.19421(15) -0.3403(4) 0.0543(7) Uani 1 1 d . . .
H9A H 0.1977 0.2283 -0.4135 0.065 Uiso 1 1 calc R . .
C10 C 0.22569(12) 0.12188(12) -0.0780(3) 0.0339(5) Uani 1 1 d . . .
C11 C 0.13327(11) 0.09238(13) 0.1637(3) 0.0332(5) Uani 1 1 d . . .
C12 C 0.09265(12) 0.03009(12) 0.1817(3) 0.0314(5) Uani 1 1 d . . .
H12A H 0.1126 -0.0142 0.1485 0.038 Uiso 1 1 calc R . .
C13 C 0.02228(11) 0.03297(11) 0.2490(3) 0.0296(5) Uani 1 1 d . . .
C14 C -0.00593(12) 0.10040(12) 0.2993(3) 0.0340(5) Uani 1 1 d . . .
H14A H -0.0527 0.1036 0.3456 0.041 Uiso 1 1 calc R . .
C15 C 0.03505(13) 0.16162(13) 0.2806(3) 0.0375(5) Uani 1 1 d . . .
H15A H 0.0154 0.2059 0.3144 0.045 Uiso 1 1 calc R . .
C16 C 0.10476(13) 0.15908(12) 0.2129(3) 0.0365(5) Uani 1 1 d . . .
H16A H 0.1320 0.2010 0.2006 0.044 Uiso 1 1 calc R . .
N1 N 0.37243(12) -0.00265(13) 0.0234(4) 0.0548(7) Uani 1 1 d . . .
N2 N 0.20401(10) 0.08833(10) 0.0849(3) 0.0351(4) Uani 1 1 d . . .
N3 N 0.18822(13) 0.17090(12) -0.1801(4) 0.0514(6) Uani 1 1 d . . .
O1 O 0.5000 0.0000 -0.2500 0.171(4) Uani 1 4 d S . .

loop_
_atom_site_aniso_label
_atom_site_aniso_U_11
_atom_site_aniso_U_22
_atom_site_aniso_U_33
_atom_site_aniso_U_23
_atom_site_aniso_U_13
_atom_site_aniso_U_12
C1 0.0453(15) 0.0456(14) 0.0611(18) -0.0076(14) -0.0148(14) 0.0102(12)
C2 0.0546(16) 0.0479(15) 0.0517(16) 0.0041(13) -0.0199(14) 0.0028(12)
C3 0.0404(13) 0.0527(15) 0.0364(13) 0.0047(12) -0.0069(11) 0.0000(11)
C4 0.0283(11) 0.0396(12) 0.0353(12) -0.0023(10) -0.0028(9) -0.0017(9)
C5 0.0303(11) 0.0406(13) 0.0407(13) -0.0083(11) -0.0038(10) -0.0064(10)
C6 0.0333(12) 0.0362(12) 0.0390(12) -0.0059(10) 0.0009(10) -0.0096(9)
C7 0.0423(14) 0.0502(15) 0.0470(14) -0.0045(13) 0.0118(12) -0.0093(12)
C8 0.0672(19) 0.0622(19) 0.0475(17) 0.0068(14) 0.0168(15) -0.0085(15)
C9 0.0669(18) 0.0492(16) 0.0470(16) 0.0005(13) -0.0033(14) -0.0066(13)
C10 0.0335(11) 0.0324(12) 0.0357(12) -0.0019(10) -0.0014(10) -0.0081(9)
C11 0.0304(11) 0.0462(13) 0.0229(10) 0.0007(10) -0.0009(9) -0.0006(10)
C12 0.0336(11) 0.0384(12) 0.0222(9) -0.0002(9) -0.0025(9) 0.0036(9)
C13 0.0319(11) 0.0406(12) 0.0163(9) -0.0008(8) -0.0030(8) 0.0040(9)
C14 0.0301(11) 0.0473(13) 0.0247(10) -0.0018(10) 0.0006(9) 0.0086(10)
C15 0.0427(13) 0.0393(12) 0.0305(12) -0.0046(10) -0.0030(10) 0.0105(10)
C16 0.0411(12) 0.0364(12) 0.0319(11) -0.0015(10) -0.0030(10) -0.0006(10)
N1 0.0416(12) 0.0565(14) 0.0664(17) -0.0140(13) -0.0052(12) 0.0030(10)
N2 0.0319(10) 0.0402(10) 0.0333(10) 0.0027(9) 0.0007(8) -0.0008(8)
N3 0.0555(14) 0.0472(12) 0.0515(14) -0.0057(11) -0.0042(12) -0.0050(10)
O1 0.161(4) 0.161(4) 0.192(12) 0.000 0.000 0.000

loop_
_atom_type_symbol
_atom_type_description
_atom_type_scat_dispersion_real
_atom_type_scat_dispersion_imag
_atom_type_scat_source
C C 0.0033 0.0016 'International Tables Vol C Tables 4.2.6.8 and 6.1.1.4'
H H 0.0000 0.0000 'International Tables Vol C Tables 4.2.6.8 and 6.1.1.4'
N N 0.0061 0.0033 'International Tables Vol C Tables 4.2.6.8 and 6.1.1.4'
O O 0.0106 0.0060 'International Tables Vol C Tables 4.2.6.8 and 6.1.1.4'

loop_
_geom_angle_atom_site_label_1
_geom_angle_atom_site_label_2
_geom_angle_atom_site_label_3
_geom_angle
_geom_angle_site_symmetry_1
_geom_angle_site_symmetry_3
N1 C1 C2 122.3(2) . .
C1 C2 C3 122.2(3) . .
C2 C3 C4 116.3(3) . .
C3 C4 C5 121.5(2) . .
C3 C4 N2 129.3(2) . .
C5 C4 N2 109.1(2) . .
C4 C5 N1 120.8(2) . .
C4 C5 C6 107.1(2) . .
N1 C5 C6 132.1(2) . .
C7 C6 C10 118.9(2) . .
C7 C6 C5 134.3(2) . .
C10 C6 C5 106.7(2) . .
C8 C7 C6 118.4(3) . .
C7 C8 C9 120.8(3) . .
N3 C9 C8 122.4(3) . .
N3 C10 N2 127.6(2) . .
N3 C10 C6 123.5(2) . .
N2 C10 C6 108.9(2) . .
C12 C11 C16 120.7(2) . .
C12 C11 N2 119.5(2) . .
C16 C11 N2 119.8(2) . .
C11 C12 C13 120.7(2) . .
C12 C13 C14 118.3(2) . .
C12 C13 C13 119.5(2) . 2
C14 C13 C13 122.0(2) . 2
C15 C14 C13 120.3(2) . .
C14 C15 C16 121.6(2) . .
C15 C16 C11 118.4(2) . .
C1 N1 C5 116.8(2) . .
C10 N2 C4 108.19(18) . .
C10 N2 C11 125.28(19) . .
C4 N2 C11 125.1(2) . .
C10 N3 C9 116.0(2) . .

loop_
_geom_bond_atom_site_label_1
_geom_bond_atom_site_label_2
_geom_bond_distance
_geom_bond_site_symmetry_2
C1 N1 1.364(4) .
C1 C2 1.372(4) .
C2 C3 1.366(3) .
C3 C4 1.383(4) .
C4 C5 1.398(3) .
C4 N2 1.385(3) .
C5 N1 1.379(3) .
C5 C6 1.433(4) .
C6 C7 1.389(4) .
C6 C10 1.405(3) .
C7 C8 1.363(4) .
C8 C9 1.391(4) .
C9 N3 1.376(4) .
C10 N3 1.359(3) .
C10 N2 1.389(3) .
C11 C12 1.383(3) .
C11 C16 1.389(3) .
C11 N2 1.430(3) .
C12 C13 1.392(3) .
C13 C14 1.401(3) .
C13 C13 1.474(4) 2
C14 C15 1.371(3) .
C15 C16 1.381(3) .
